data_4320845
loop_
_publ_author_name
'Jan C. Friese'
'Arndt Krol'
'Carsten Puke'
'Kristin Kirschbaum'
'Dean M. Giolando'

_publ_contact_author
;
     Prof. Dr. Dean M. Giolando
     Department of Chemistry
     University of Toledo
     Toledo
     OH 43606
     USA
;
_publ_contact_author_email KKIRSCH@UofT02.UTOLEDO.EDU
_publ_contact_author_fax '(419) 530-4033'
_publ_contact_author_phone '(419) 530-4314'
_publ_section_title
;
 Trigonal Prismatic vs Octahedral Coordination Geometry: Syntheses and
 Structural Characterization of Hexakis(arylthiolato) Zirconate Complexes
;
_journal_name_full 'Inorganic Chemistry'
_journal_page_first 1496
_journal_page_last 1500
_journal_paper_doi 10.1021/ic991402e
_journal_volume 39
_journal_year 2000
_chemical_formula_sum 'C66 H90 Li2 O12 S6 Zr'
_chemical_formula_weight 1372.84
_chemical_name_systematic
; 
 ? 
;
_space_group_IT_number 155
_symmetry_cell_setting hexagonal
_symmetry_space_group_name_Hall 'R 3 2"'
_symmetry_space_group_name_H-M 'R 3 2 :H'
_atom_sites_solution_hydrogens 'geom except THF-H'
_atom_sites_solution_primary direct
_atom_sites_solution_secondary difmap
_audit_creation_method SHELXL
_cell_angle_alpha 90.00
_cell_angle_beta 90.00
_cell_angle_gamma 120.00
_cell_formula_units_Z 3
_cell_length_a 16.5924(2)
_cell_length_b 16.5924(2)
_cell_length_c 21.7663(5)
_cell_measurement_reflns_used 6338
_cell_measurement_temperature 100(1)
_cell_measurement_theta_max 13.26
_cell_measurement_theta_min 2.99
_cell_volume 5189.60(15)
_computing_cell_refinement 'Siemens SAINT'
_computing_data_collection 'Siemens SMART'
_computing_data_reduction 'Siemens SAINT'
_computing_molecular_graphics 'Siemens SHELXTL'
_computing_publication_material 'Siemens SHELXTL and the Toledo cifomatic'
_computing_structure_refinement 'SHELXL-93 (Sheldrick, 1993)'
_computing_structure_solution 'SHELXS-86 (Sheldrick, 1990)'
_diffrn_ambient_temperature 100(1)
_diffrn_measurement_device Platform
_diffrn_measurement_method '\w scans'
_diffrn_radiation_monochromator graphite
_diffrn_radiation_source 'Sealed Tube'
_diffrn_radiation_type MoK\a
_diffrn_radiation_wavelength 0.71073
_diffrn_reflns_av_R_equivalents 0.0605
_diffrn_reflns_av_sigmaI/netI 0.0450
_diffrn_reflns_limit_h_max 19
_diffrn_reflns_limit_h_min -22
_diffrn_reflns_limit_k_max 21
_diffrn_reflns_limit_k_min -22
_diffrn_reflns_limit_l_max 28
_diffrn_reflns_limit_l_min -27
_diffrn_reflns_number 10356
_diffrn_reflns_theta_max 25.99
_diffrn_reflns_theta_min 2.35
_exptl_absorpt_coefficient_mu 0.397
_exptl_absorpt_correction_T_max 0.962326
_exptl_absorpt_correction_T_min 0.567892
_exptl_absorpt_correction_type 'Empirical: Multipole Expansion (Blessing,1995)'
_exptl_crystal_colour 'yellow '
_exptl_crystal_density_diffrn 1.318
_exptl_crystal_density_method '?                 '
_exptl_crystal_description 'columnar '
_exptl_crystal_F_000 2172
_exptl_crystal_size_max 0.25
_exptl_crystal_size_mid 0.22
_exptl_crystal_size_min 0.17
_refine_diff_density_max 0.639
_refine_diff_density_min -0.281
_refine_diff_density_rms 0.082
_refine_ls_abs_structure_details 'Flack H D (1983), Acta Cryst. A39, 876-881'
_refine_ls_abs_structure_Flack -0.09(11)
_refine_ls_extinction_method none
_refine_ls_goodness_of_fit_all 1.100
_refine_ls_goodness_of_fit_obs 1.126
_refine_ls_hydrogen_treatment 'refU except methyl-H noref'
_refine_ls_matrix_type full
_refine_ls_number_parameters 136
_refine_ls_number_reflns 2284
_refine_ls_number_restraints 0
_refine_ls_restrained_S_all 1.100
_refine_ls_restrained_S_obs 1.126
_refine_ls_R_factor_all 0.0734
_refine_ls_R_factor_obs 0.0611
_refine_ls_shift/esd_max 0.012
_refine_ls_shift/esd_mean 0.001
_refine_ls_structure_factor_coef Fsqd
_refine_ls_weighting_details 'w=1/[\s^2^(Fo^2^)+(0.1030P)^2^+4.3733P] where P=(Fo^2^+2Fc^2^)/3'
_refine_ls_weighting_scheme calc
_refine_ls_wR_factor_all 0.1689
_refine_ls_wR_factor_obs 0.1579
_reflns_number_observed 1919
_reflns_number_total 2284
_reflns_observed_criterion >2sigma(I)
_cod_data_source_file ic991402e_2.cif
_cod_data_source_block '[Li(THF)3]2[Zr(SC6H4-4-OMe)6]'
_cod_depositor_comments
;
The following automatic conversions were performed:

'_symmetry_cell_setting' value 'Hexagonal' changed to 'hexagonal'
according to the built-in table from CIF Core dictionary named
'cif_core.dic' version 2.4.1 from 2010-06-29.

Automatic conversion script
Id: cif_fix_values 1646 2011-03-28 12:23:43Z adriana 

The following automatic conversions were performed:

'_refine_ls_weighting_scheme' value 'calc
w=1/[\s^2^(Fo^2^)+(0.1030P)^2^+4.3733P] where P=(Fo^2^+2Fc^2^)/3' was
changed to 'calc'. New tag '_refine_ls_weighting_details' was
created. The value of the new tag was set to
'w=1/[\s^2^(Fo^2^)+(0.1030P)^2^+4.3733P] where P=(Fo^2^+2Fc^2^)/3'.

Automatic conversion script
Id: cif_fix_values 3143 2015-03-26 13:38:13Z robertas 
;
_cod_original_sg_symbol_H-M 'R 3 2'
_cod_database_code 4320845

loop_
_symmetry_equiv_pos_as_xyz
'x, y, z'
'-y, x-y, z'
'-x+y, -x, z'
'y, x, -z'
'x-y, -y, -z'
'-x, -x+y, -z'
'x+2/3, y+1/3, z+1/3'
'-y+2/3, x-y+1/3, z+1/3'
'-x+y+2/3, -x+1/3, z+1/3'
'y+2/3, x+1/3, -z+1/3'
'x-y+2/3, -y+1/3, -z+1/3'
'-x+2/3, -x+y+1/3, -z+1/3'
'x+1/3, y+2/3, z+2/3'
'-y+1/3, x-y+2/3, z+2/3'
'-x+y+1/3, -x+2/3, z+2/3'
'y+1/3, x+2/3, -z+2/3'
'x-y+1/3, -y+2/3, -z+2/3'
'-x+1/3, -x+y+2/3, -z+2/3'

loop_
_atom_site_aniso_label
_atom_site_aniso_U_11
_atom_site_aniso_U_22
_atom_site_aniso_U_33
_atom_site_aniso_U_23
_atom_site_aniso_U_13
_atom_site_aniso_U_12
Zr1 0.0488(4) 0.0488(4) 0.0563(6) 0.000 0.000 0.0244(2)
S1 0.0552(7) 0.0513(7) 0.0573(7) 0.0017(5) -0.0071(5) 0.0268(5)
O1 0.096(3) 0.047(2) 0.132(4) -0.001(2) -0.012(3) 0.026(2)
O2 0.103(4) 0.104(4) 0.070(2) -0.003(2) -0.010(2) 0.050(3)
Li1 0.055(5) 0.055(5) 0.204(24) 0.000 0.000 0.027(3)
C1 0.053(3) 0.052(3) 0.049(2) -0.001(2) -0.011(2) 0.024(2)
C2 0.056(3) 0.064(3) 0.074(3) 0.000(3) -0.009(2) 0.028(3)
C3 0.054(3) 0.066(3) 0.090(4) -0.005(3) -0.015(3) 0.014(3)
C4 0.074(4) 0.050(3) 0.080(4) 0.004(3) -0.004(3) 0.023(3)
C5 0.077(4) 0.068(3) 0.100(4) -0.001(3) -0.011(4) 0.049(3)
C6 0.058(3) 0.057(3) 0.091(3) -0.002(2) -0.011(3) 0.032(3)
C7 0.118(7) 0.055(4) 0.159(8) 0.005(4) -0.016(6) 0.017(5)
C8 0.123(9) 0.179(12) 0.178(10) -0.034(11) -0.039(8) 0.043(9)
C9 0.229(22) 0.261(27) 0.360(33) -0.066(23) 0.038(21) 0.160(22)
C10 0.312(24) 0.191(15) 0.318(26) -0.069(15) -0.143(20) 0.202(17)
C11 0.316(25) 0.209(18) 0.257(17) -0.097(15) -0.179(18) 0.193(19)

loop_
_atom_site_label
_atom_site_type_symbol
_atom_site_fract_x
_atom_site_fract_y
_atom_site_fract_z
_atom_site_U_iso_or_equiv
_atom_site_thermal_displace_type
_atom_site_occupancy
_atom_site_calc_flag
_atom_site_refinement_flags
_atom_site_disorder_group
Zr1 Zr 1.0000 1.0000 1.0000 0.0513(3) Uani 1 d S .
S1 S 0.86954(9) 0.90490(9) 0.92200(6) 0.0545(4) Uani 1 d . .
O1 O 0.6918(4) 0.4926(3) 0.9249(3) 0.0961(14) Uani 1 d . .
O2 O 0.8955(4) 1.0052(4) 0.7737(2) 0.0935(14) Uani 1 d . .
Li1 Li 1.0000 1.0000 0.8254(14) 0.104(7) Uani 1 d S .
C1 C 0.8164(3) 0.7822(3) 0.9272(2) 0.0521(11) Uani 1 d . .
C2 C 0.7225(4) 0.7279(4) 0.9153(3) 0.0656(13) Uani 1 d . .
H2 H 0.6869(4) 0.7572(4) 0.9075(3) 0.043(12) Uiso 1 calc R .
C3 C 0.6791(4) 0.6324(4) 0.9145(3) 0.077(2) Uani 1 d . .
H3 H 0.6142(4) 0.5969(4) 0.9066(3) 0.084(19) Uiso 1 calc R .
C4 C 0.7291(4) 0.5874(4) 0.9252(3) 0.0717(15) Uani 1 d . .
C5 C 0.8216(5) 0.6403(4) 0.9384(3) 0.0761(15) Uani 1 d . .
H5 H 0.8563(5) 0.6103(4) 0.9471(3) 0.078(17) Uiso 1 calc R .
C6 C 0.8661(4) 0.7362(4) 0.9397(3) 0.0673(12) Uani 1 d . .
H6 H 0.9306(4) 0.7712(4) 0.9490(3) 0.086(20) Uiso 1 calc R .
C7 C 0.5955(7) 0.4370(5) 0.9083(4) 0.122(3) Uani 1 d . .
H7A H 0.5772(7) 0.3710(5) 0.9098(4) 0.184 Uiso 1 calc R .
H7B H 0.5862(7) 0.4532(5) 0.8666(4) 0.184 Uiso 1 calc R .
H7C H 0.5573(7) 0.4489(5) 0.9372(4) 0.184 Uiso 1 calc R .
C8 C 0.8122(10) 0.9190(11) 0.7616(6) 0.174(5) Uani 1 d . .
C9 C 0.7415(17) 0.9574(19) 0.7743(14) 0.267(12) Uani 1 d . .
C10 C 0.7800(16) 1.0471(14) 0.7678(11) 0.240(11) Uani 1 d . .
C11 C 0.8799(16) 1.0801(12) 0.7739(9) 0.233(10) Uani 1 d . .

loop_
_atom_type_symbol
_atom_type_description
_atom_type_scat_dispersion_real
_atom_type_scat_dispersion_imag
_atom_type_scat_source
C C 0.0033 0.0016 'International Tables Vol C Tables 4.2.6.8 and 6.1.1.4'
H H 0.0000 0.0000 'International Tables Vol C Tables 4.2.6.8 and 6.1.1.4'
Li Li -0.0003 0.0001 'International Tables Vol C Tables 4.2.6.8 and 6.1.1.4'
O O 0.0106 0.0060 'International Tables Vol C Tables 4.2.6.8 and 6.1.1.4'
S S 0.1246 0.1234 'International Tables Vol C Tables 4.2.6.8 and 6.1.1.4'
Zr Zr -2.9673 0.5597 'International Tables Vol C Tables 4.2.6.8 and 6.1.1.4'

loop_
_geom_angle_atom_site_label_1
_geom_angle_atom_site_label_2
_geom_angle_atom_site_label_3
_geom_angle
_geom_angle_site_symmetry_1
_geom_angle_site_symmetry_3
_geom_angle_publ_flag
S1 Zr1 S1 81.32(4) 3_675 . ?
S1 Zr1 S1 86.89(5) 3_675 5_677 ?
S1 Zr1 S1 115.48(6) . 5_677 ?
S1 Zr1 S1 81.32(4) 3_675 2_765 ?
S1 Zr1 S1 81.32(4) . 2_765 ?
S1 Zr1 S1 157.83(5) 5_677 2_765 ?
S1 Zr1 S1 157.83(5) 3_675 4_557 ?
S1 Zr1 S1 86.89(6) . 4_557 ?
S1 Zr1 S1 81.32(4) 5_677 4_557 ?
S1 Zr1 S1 115.48(6) 2_765 4_557 ?
S1 Zr1 S1 115.48(6) 3_675 6_767 ?
S1 Zr1 S1 157.82(5) . 6_767 ?
S1 Zr1 S1 81.32(4) 5_677 6_767 ?
S1 Zr1 S1 86.88(6) 2_765 6_767 ?
S1 Zr1 S1 81.31(4) 4_557 6_767 ?
C1 S1 Zr 116.4(2) . . ?
C1 S1 Li1 119.1(3) . . ?
Zr1 S1 Li1 88.5(4) . . ?
C4 O1 C7 117.2(6) . . ?
C11 O2 C8 112.0(12) . . ?
C11 O2 Li1 124.1(8) . . ?
C8 O2 Li1 117.5(7) . . ?
O2 Li1 O2 94.1(10) 3_675 . ?
O2 Li1 O2 94.1(10) 3_675 2_765 ?
O2 Li1 O2 94.1(10) . 2_765 ?
O2 Li1 S1 90.2(3) 3_675 3_675 ?
O2 Li1 S1 102.9(3) . 3_675 ?
O2 Li1 S1 162.1(9) 2_765 3_675 ?
O2 Li1 S1 162.1(10) 3_675 . ?
O2 Li1 S1 90.2(3) . . ?
O2 Li1 S1 102.9(3) 2_765 . ?
S1 Li1 S1 71.9(7) 3_675 . ?
O2 Li1 S1 102.9(3) 3_675 2_765 ?
O2 Li1 S1 162.1(10) . 2_765 ?
O2 Li1 S1 90.2(3) 2_765 2_765 ?
S1 Li1 S1 71.9(7) 3_675 2_765 ?
S1 Li1 S1 71.9(7) . 2_765 ?
C2 C1 C6 117.4(5) . . ?
C2 C1 S1 119.3(4) . . ?
C6 C1 S1 123.2(4) . . ?
C3 C2 C1 121.7(5) . . ?
C2 C3 C4 120.6(5) . . ?
C5 C4 O1 117.1(5) . . ?
C5 C4 C3 118.2(6) . . ?
O1 C4 C3 124.7(6) . . ?
C4 C5 C6 121.7(6) . . ?
C5 C6 C1 120.2(6) . . ?
O2 C8 C9 96.0(14) . . ?
C10 C9 C8 113.2(20) . . ?
C9 C10 C11 103.6(14) . . ?
O2 C11 C10 110.2(15) . . ?

loop_
_geom_bond_atom_site_label_1
_geom_bond_atom_site_label_2
_geom_bond_distance
_geom_bond_site_symmetry_2
_geom_bond_publ_flag
Zr1 S1 2.5773(12) 3_675 ?
Zr1 S1 2.5773(12) . ?
Zr1 S1 2.5773(12) 5_677 ?
Zr1 S1 2.5774(12) 2_765 ?
Zr1 S1 2.5774(12) 4_557 ?
Zr1 S1 2.5774(12) 6_767 ?
S1 C1 1.772(5) . ?
S1 Li1 2.86(2) . ?
O1 C4 1.373(8) . ?
O1 C7 1.435(11) . ?
O2 C11 1.39(2) . ?
O2 C8 1.431(14) . ?
O2 Li1 2.10(2) . ?
Li1 O2 2.10(2) 3_675 ?
Li1 O2 2.10(2) 2_765 ?
Li1 S1 2.86(2) 3_675 ?
Li1 S1 2.86(2) 2_765 ?
C1 C2 1.379(7) . ?
C1 C6 1.402(7) . ?
C2 C3 1.373(8) . ?
C3 C4 1.384(9) . ?
C4 C5 1.365(9) . ?
C5 C6 1.379(8) . ?
C8 C9 1.61(2) . ?
C9 C10 1.30(3) . ?
C10 C11 1.47(3) . ?

loop_
_geom_torsion_atom_site_label_1
_geom_torsion_atom_site_label_2
_geom_torsion_atom_site_label_3
_geom_torsion_atom_site_label_4
_geom_torsion
_geom_torsion_site_symmetry_1
_geom_torsion_site_symmetry_2
_geom_torsion_site_symmetry_3
_geom_torsion_site_symmetry_4
_geom_torsion_publ_flag
S1 CS1 CS1 S1 30.38(7) . . 4_557 4_557 ?
S1 CS1 CS1 S1 -89.62(7) . . 4_557 5_677 ?
S1 CS1 CS1 S1 150.38(7) . . 4_557 6_767 ?
